data_7011925
loop_
_publ_author_name
'Vinogradova, Elena A.'
'Vassilyeva, Olga Yu.'
'Kokozay, Volodymyr N.'
'Skelton, Brian W.'
'Bjernemose, Jens K.'
'Raithby, Paul R.'

_publ_section_title
;
 Novel heterometallic Cd/Cu complexes prepared using zerovalent copper:
 control of the nuclearity and structural diversity by halide
 counterions
;
_journal_issue 22
_journal_name_full 'Journal of the Chemical Society, Dalton Transactions'
_journal_page_first 4248
_journal_paper_doi 10.1039/b205917g
_journal_year 2002
_chemical_formula_sum 'C20 H52 Br6 Cd2 Cu3 N4 O6 S2'
_chemical_formula_weight 1403.67
_chemical_name_systematic
;
COMPLEX 2
;
_space_group_IT_number 15
_symmetry_cell_setting monoclinic
_symmetry_space_group_name_Hall '-C 2yc'
_symmetry_space_group_name_H-M 'C 1 2/c 1'
_audit_creation_date 01-08-22
_audit_creation_method Xtal3.6
_cell_angle_alpha 90.00000
_cell_angle_beta 118.1070(10)
_cell_angle_gamma 90.00000
_cell_formula_units_Z 4
_cell_length_a 31.395(2)
_cell_length_b 8.0019(6)
_cell_length_c 18.7480(10)
_cell_measurement_reflns_used 4848
_cell_measurement_temperature 150
_cell_measurement_theta_max 20.1
_cell_measurement_theta_min 2.4
_cell_volume 4154.4(5)
_computing_cell_refinement 'Siemens SAINT (Siemens, 1995)'
_computing_data_collection 'Siemens SMART (Siemens, 1995)'
_computing_data_reduction 'xtal ADDREF SORTRF'
_computing_molecular_graphics xtal
_computing_publication_material 'xtal BONDLA CIFIO'
_computing_structure_refinement 'xtal CRYLSQ'
_computing_structure_solution xtal
_diffrn_ambient_temperature 150
_diffrn_measurement_device_type
;
Bruker SMART CCD diffractometer
;
_diffrn_measurement_method '\w scans'
_diffrn_radiation_detector 'CCD area detector'
_diffrn_radiation_monochromator graphite
_diffrn_radiation_source 'sealed tube'
_diffrn_radiation_type 'Mo K\a'
_diffrn_radiation_wavelength .71073
_diffrn_reflns_av_R_equivalents .065
_diffrn_reflns_av_sigmaI/netI .081
_diffrn_reflns_limit_h_max 37
_diffrn_reflns_limit_h_min -42
_diffrn_reflns_limit_k_max 10
_diffrn_reflns_limit_k_min 0
_diffrn_reflns_limit_l_max 25
_diffrn_reflns_limit_l_min 0
_diffrn_reflns_number 30649
_diffrn_reflns_theta_max 28.99
_diffrn_reflns_theta_min 1.47
_diffrn_standards_decay_% 0
_exptl_absorpt_coefficient_mu 8.425
_exptl_absorpt_correction_T_max .86
_exptl_absorpt_correction_T_min .51
_exptl_absorpt_correction_type multi-scan
_exptl_absorpt_process_details
;
SADABS; Sheldrick, 1996
;
_exptl_crystal_colour dark_green
_exptl_crystal_density_diffrn 2.244
_exptl_crystal_description plate
_exptl_crystal_F_000 2692
_exptl_crystal_size_max .25
_exptl_crystal_size_mid .17
_exptl_crystal_size_min .05
_refine_diff_density_max 1.298
_refine_diff_density_min -1.265
_refine_ls_goodness_of_fit_all 1.00
_refine_ls_goodness_of_fit_ref 1.076
_refine_ls_hydrogen_treatment noref
_refine_ls_matrix_type full
_refine_ls_number_constraints 0
_refine_ls_number_parameters 206
_refine_ls_number_reflns 4002
_refine_ls_number_restraints 0
_refine_ls_R_factor_all .058
_refine_ls_R_factor_gt .035
_refine_ls_shift/su_max .003
_refine_ls_shift/su_mean .0002
_refine_ls_structure_factor_coef F
_refine_ls_weighting_scheme calc
_refine_ls_wR_factor_all .04
_refine_ls_wR_factor_ref .037
_reflns_d_resolution_high .733
_reflns_d_resolution_low 13.808
_reflns_Friedel_coverage 0
_reflns_limit_h_max 42
_reflns_limit_h_min 0
_reflns_limit_k_max 10
_reflns_limit_k_min 0
_reflns_limit_l_max 22
_reflns_limit_l_min -25
_reflns_number_gt 4002
_reflns_number_total 5514
_reflns_threshold_expression 'F    > 4.00 sig(F   )'
_cod_data_source_file b205917g.txt
_cod_data_source_block lv579
_cod_original_sg_symbol_Hall -c_2yc
_cod_original_sg_symbol_H-M C_1_2/c_1
_cod_database_code 7011925

loop_
_symmetry_equiv_pos_as_xyz
+x,+y,+z
-x,+y,1/2-z
-x,-y,-z
+x,-y,1/2+z
1/2+x,1/2+y,+z
1/2-x,1/2+y,1/2-z
1/2-x,1/2-y,-z
1/2+x,1/2-y,1/2+z

loop_
_atom_site_label
_atom_site_fract_x
_atom_site_fract_y
_atom_site_fract_z
_atom_site_U_iso_or_equiv
_atom_site_adp_type
_atom_site_calc_flag
_atom_site_calc_attached_atom
_atom_site_occupancy
_atom_site_disorder_assembly
_atom_site_disorder_group
Cd1 .134096(13) .87778(4) .47934(2) .02306(16) Uani ? ? 1.00000 ? ?
Br1 .212652(18) 1.04381(6) .56011(3) .0261(2) Uani ? ? 1.00000 ? ?
Br2 .08577(2) .86364(7) .32212(3) .0347(3) Uani ? ? 1.00000 ? ?
Br3 .10406(2) .71796(7) .56676(4) .0385(3) Uani ? ? 1.00000 ? ?
Cu1 .25000 .75000 .50000 .0170(3) Uani ? ? 1.00000 ? ?
Cu2 .16656(2) .66611(7) .34796(3) .0227(3) Uani ? ? 1.00000 ? ?
O11 .21408(11) .8389(4) .39282(18) .0214(14) Uani ? ? 1.00000 ? ?
C12 .22945(19) .9063(6) .3392(3) .029(2) Uani ? ? 1.00000 ? ?
C13 .1865(2) .8972(6) .2553(3) .030(2) Uani ? ? 1.00000 ? ?
N14 .16665(15) .7243(5) .2393(3) .031(2) Uani ? ? 1.00000 ? ?
C141 .1990(2) .6127(7) .2241(3) .037(3) Uani ? ? 1.00000 ? ?
C142 .1192(2) .7287(7) .1649(3) .041(3) Uani ? ? 1.00000 ? ?
O21 .18453(11) .6522(4) .46418(18) .0206(14) Uani ? ? 1.00000 ? ?
C22 .17648(18) .4858(6) .4832(3) .026(2) Uani ? ? 1.00000 ? ?
C23 .13081(19) .4227(6) .4132(3) .029(2) Uani ? ? 1.00000 ? ?
N24 .13327(15) .4370(5) .3358(3) .033(2) Uani ? ? 1.00000 ? ?
C241 .1634(2) .2965(7) .3323(4) .041(3) Uani ? ? 1.00000 ? ?
C242 .0841(2) .4176(8) .2679(4) .048(3) Uani ? ? 1.00000 ? ?
O1 .08559(13) 1.1128(4) .4702(2) .0346(17) Uani ? ? 1.00000 ? ?
S1 .03786(5) 1.12928(19) .46790(9) .0277(7) Uani ? ? .884(5) ? ?
S1' .0350(5) 1.1674(16) .4098(8) .037(7) Uani ? ? .116(5) ? ?
C101 -.0062(2) 1.0310(7) .3781(4) .041(3) Uani ? ? 1.00000 ? ?
C102 .0197(2) 1.3396(7) .4401(4) .047(3) Uani ? ? 1.00000 ? ?
H12a .23979 1.01883 .35360 .03900 Uiso ? ? 1.00000 ? ?
H12b .25573 .84239 .34139 .03900 Uiso ? ? 1.00000 ? ?
H13a .16198 .97365 .25135 .04000 Uiso ? ? 1.00000 ? ?
H13b .19588 .92696 .21540 .04000 Uiso ? ? 1.00000 ? ?
H141a .22965 .60875 .27027 .05500 Uiso ? ? 1.00000 ? ?
H141b .20243 .65522 .17928 .05500 Uiso ? ? 1.00000 ? ?
H141c .18562 .50361 .21112 .05500 Uiso ? ? 1.00000 ? ?
H142a .09692 .79910 .17391 .06000 Uiso ? ? 1.00000 ? ?
H142b .10513 .61884 .15257 .06000 Uiso ? ? 1.00000 ? ?
H142c .12195 .77045 .12073 .06000 Uiso ? ? 1.00000 ? ?
H22a .20230 .41385 .49126 .03200 Uiso ? ? 1.00000 ? ?
H22b .17312 .48503 .53189 .03200 Uiso ? ? 1.00000 ? ?
H23a .12419 .31064 .42145 .03600 Uiso ? ? 1.00000 ? ?
H23b .10355 .49063 .40838 .03600 Uiso ? ? 1.00000 ? ?
H241a .19568 .30763 .37602 .05800 Uiso ? ? 1.00000 ? ?
H241b .16457 .30143 .28274 .05800 Uiso ? ? 1.00000 ? ?
H241c .15037 .19408 .33711 .05800 Uiso ? ? 1.00000 ? ?
H242a .06341 .50558 .26803 .07300 Uiso ? ? 1.00000 ? ?
H242b .07025 .31329 .27149 .07300 Uiso ? ? 1.00000 ? ?
H242c .08445 .42065 .21712 .07300 Uiso ? ? 1.00000 ? ?
H101a -.00495 1.07284 .33182 .04800 Uiso ? ? .884(5) ? ?
H101b -.03796 1.04875 .37175 .04800 Uiso ? ? .884(5) ? ?
H101c -.00069 .91213 .38098 .04800 Uiso ? ? .884(5) ? ?
H102a .01637 1.36195 .38622 .05800 Uiso ? ? .884(5) ? ?
H102b .04206 1.41613 .47627 .05800 Uiso ? ? .884(5) ? ?
H102c -.01150 1.35999 .43593 .05800 Uiso ? ? .884(5) ? ?
H101'a -.01085 .99086 .42172 .04800 Uiso ? ? .116(5) ? ?
H101'b .00177 .93739 .35442 .04800 Uiso ? ? .116(5) ? ?
H101'c -.03597 1.07711 .33779 .04800 Uiso ? ? .116(5) ? ?
H102'a .02341 1.32775 .49141 .05800 Uiso ? ? .116(5) ? ?
H102'b -.01405 1.36490 .40245 .05800 Uiso ? ? .116(5) ? ?
H102'c .03820 1.43257 .43705 .05800 Uiso ? ? .116(5) ? ?

loop_
_atom_site_aniso_label
_atom_site_aniso_U_11
_atom_site_aniso_U_22
_atom_site_aniso_U_33
_atom_site_aniso_U_12
_atom_site_aniso_U_13
_atom_site_aniso_U_23
Cd1 .02201(18) .02341(18) .02176(17) .00003(14) .00866(14) .00168(14)
Br1 .0234(3) .0245(2) .0273(3) -.0019(2) .0093(2) -.0025(2)
Br2 .0277(3) .0475(3) .0228(3) .0102(2) .0068(2) .0017(2)
Br3 .0455(4) .0343(3) .0490(3) -.0013(2) .0333(3) .0071(3)
Cu1 .0152(4) .0182(4) .0143(4) -.0023(3) .0043(3) .0018(3)
Cu2 .0220(3) .0230(3) .0197(3) -.0012(2) .0069(2) -.0038(2)
O11 .0229(18) .0229(16) .0192(16) -.0026(13) .0106(14) .0027(13)
C12 .035(3) .030(3) .024(2) -.002(2) .017(2) .005(2)
C13 .041(3) .033(3) .020(2) .000(2) .017(2) .008(2)
N14 .025(2) .032(2) .026(2) .0081(19) .0030(18) -.0046(19)
C141 .044(3) .042(3) .032(3) .008(3) .023(3) .000(2)
C142 .037(3) .046(3) .027(3) .009(3) .006(2) -.004(3)
O21 .0243(17) .0147(15) .0226(16) -.0018(13) .0109(14) .0014(12)
C22 .030(3) .020(2) .031(3) -.003(2) .016(2) .002(2)
C23 .029(3) .020(2) .039(3) -.008(2) .017(2) .000(2)
N24 .026(2) .035(2) .032(2) -.005(2) .009(2) -.008(2)
C241 .047(4) .026(3) .052(4) -.009(3) .024(3) -.011(3)
C242 .036(3) .052(4) .041(3) -.017(3) .005(3) -.011(3)
O1 .027(2) .031(2) .039(2) .0035(16) .0107(17) .0038(17)
S1 .0226(8) .0348(8) .0256(9) -.0042(6) .0112(6) -.0009(6)
S1' .036(7) .036(7) .031(8) .007(5) .010(5) .003(5)
C101 .039(3) .043(3) .040(3) -.009(3) .017(3) -.011(3)
C102 .026(3) .036(3) .069(4) .005(2) .015(3) -.006(3)

loop_
_atom_type_symbol
_atom_type_description
_atom_type_oxidation_number
_atom_type_number_in_cell
_atom_type_scat_dispersion_real
_atom_type_scat_dispersion_imag
_atom_type_scat_source
C ? 0 80 .002 .002 'Int Tables Vol IV Tables 2.2B and 2.3.1'
H ? 0 208 0 0 'Int Tables Vol IV Tables 2.2B and 2.3.1'
Br ? 0 24 -.374 2.456 'Int Tables Vol IV Tables 2.2B and 2.3.1'
Cd ? 0 8 -1.005 1.202 'Int Tables Vol IV Tables 2.2B and 2.3.1'
Cu ? 0 12 .263 1.266 'Int Tables Vol IV Tables 2.2B and 2.3.1'
N ? 0 16 .004 .003 'Int Tables Vol IV Tables 2.2B and 2.3.1'
O ? 0 24 .008 .006 'Int Tables Vol IV Tables 2.2B and 2.3.1'
S ? 0 8 .11 .124 'Int Tables Vol IV Tables 2.2B and 2.3.1'

loop_
_diffrn_attenuator_code
_diffrn_attenuator_scale
? ?

loop_
_geom_angle_atom_site_label_1
_geom_angle_atom_site_label_2
_geom_angle_atom_site_label_3
_geom_angle_site_symmetry_1
_geom_angle_site_symmetry_2
_geom_angle_site_symmetry_3
_geom_angle
_geom_angle_publ_flag
Br1 Cd1 Br2 . . . 125.03(3) ?
Br1 Cd1 Br3 . . . 114.68(2) ?
Br1 Cd1 O21 . . . 87.53(7) ?
Br1 Cd1 O1 . . . 92.17(8) ?
Br2 Cd1 Br3 . . . 120.29(2) ?
Br2 Cd1 O21 . . . 84.41(7) ?
Br2 Cd1 O1 . . . 86.61(9) ?
Br3 Cd1 O21 . . . 98.89(9) ?
Br3 Cd1 O1 . . . 91.40(11) ?
O21 Cd1 O1 . . . 168.80(14) ?
Cd1 Br1 Cu1 . . . 79.306(16) ?
Cd1 Br2 Cu2 . . . 80.41(2) ?
Br1 Cu1 O11 . . . 87.88(11) ?
Br1 Cu1 O21 . . . 85.00(10) ?
Br1 Cu1 Br1 . . '7 566' 180.0000 ?
Br1 Cu1 O11 . . '7 566' 92.12(11) ?
Br1 Cu1 O21 . . '7 566' 95.00(10) ?
O11 Cu1 O21 . . . 77.81(14) ?
O11 Cu1 Br1 . . '7 566' 92.12(11) ?
O11 Cu1 O11 . . '7 566' 180.0000 ?
O11 Cu1 O21 . . '7 566' 102.19(14) ?
O21 Cu1 Br1 . . '7 566' 95.00(10) ?
O21 Cu1 O11 . . '7 566' 102.19(14) ?
O21 Cu1 O21 . . '7 566' 180.0000 ?
Br1 Cu1 O11 '7 566' . '7 566' 87.88(11) ?
Br1 Cu1 O21 '7 566' . '7 566' 85.00(10) ?
O11 Cu1 O21 '7 566' . '7 566' 77.81(14) ?
Br2 Cu2 O11 . . . 97.01(11) ?
Br2 Cu2 N14 . . . 96.96(12) ?
Br2 Cu2 O21 . . . 89.28(10) ?
Br2 Cu2 N24 . . . 96.35(14) ?
O11 Cu2 N14 . . . 84.76(16) ?
O11 Cu2 O21 . . . 78.35(14) ?
O11 Cu2 N24 . . . 159.62(13) ?
N14 Cu2 O21 . . . 162.60(15) ?
N14 Cu2 N24 . . . 108.79(18) ?
O21 Cu2 N24 . . . 86.51(16) ?
Cu1 O11 Cu2 . . . 98.31(15) ?
Cu1 O11 C12 . . . 131.2(3) ?
Cu2 O11 C12 . . . 114.9(3) ?
O11 C12 C13 . . . 106.6(5) ?
O11 C12 H12a . . . 110.1 ?
O11 C12 H12b . . . 110.1 ?
C13 C12 H12a . . . 110.9 ?
C13 C12 H12b . . . 110.4 ?
H12a C12 H12b . . . 108.8 ?
C12 C13 N14 . . . 109.7(4) ?
C12 C13 H13a . . . 109.8 ?
C12 C13 H13b . . . 110.5 ?
N14 C13 H13a . . . 109.4 ?
N14 C13 H13b . . . 109.1 ?
H13a C13 H13b . . . 108.3 ?
Cu2 N14 C13 . . . 101.7(3) ?
Cu2 N14 C141 . . . 111.7(3) ?
Cu2 N14 C142 . . . 117.2(4) ?
C13 N14 C141 . . . 109.9(5) ?
C13 N14 C142 . . . 107.9(4) ?
C141 N14 C142 . . . 108.1(4) ?
N14 C141 H141a . . . 109.9 ?
N14 C141 H141b . . . 109.0 ?
N14 C141 H141c . . . 110.1 ?
H141a C141 H141b . . . 109.2 ?
H141a C141 H141c . . . 109.9 ?
H141b C141 H141c . . . 108.7 ?
N14 C142 H142a . . . 109.7 ?
N14 C142 H142b . . . 110.3 ?
N14 C142 H142c . . . 111.6 ?
H142a C142 H142b . . . 106.7 ?
H142a C142 H142c . . . 108.8 ?
H142b C142 H142c . . . 109.6 ?
Cd1 O21 Cu1 . . . 106.57(12) ?
Cd1 O21 Cu2 . . . 102.53(11) ?
Cd1 O21 C22 . . . 116.6(3) ?
Cu1 O21 Cu2 . . . 93.58(17) ?
Cu1 O21 C22 . . . 123.7(3) ?
Cu2 O21 C22 . . . 109.5(3) ?
O21 C22 C23 . . . 107.6(4) ?
O21 C22 H22a . . . 111.5 ?
O21 C22 H22b . . . 110.6 ?
C23 C22 H22a . . . 109.2 ?
C23 C22 H22b . . . 109.8 ?
H22a C22 H22b . . . 108.1 ?
C22 C23 N24 . . . 110.9(5) ?
C22 C23 H23a . . . 111.6 ?
C22 C23 H23b . . . 109.1 ?
N24 C23 H23a . . . 110.2 ?
N24 C23 H23b . . . 108.0 ?
H23a C23 H23b . . . 106.9 ?
Cu2 N24 C23 . . . 102.4(3) ?
Cu2 N24 C241 . . . 112.1(4) ?
Cu2 N24 C242 . . . 117.2(3) ?
C23 N24 C241 . . . 108.0(4) ?
C23 N24 C242 . . . 108.5(5) ?
C241 N24 C242 . . . 108.1(4) ?
N24 C241 H241a . . . 109.2 ?
N24 C241 H241b . . . 109.3 ?
N24 C241 H241c . . . 110.0 ?
H241a C241 H241b . . . 108.5 ?
H241a C241 H241c . . . 109.3 ?
H241b C241 H241c . . . 110.5 ?
N24 C242 H242a . . . 110.8 ?
N24 C242 H242b . . . 110.9 ?
N24 C242 H242c . . . 110.9 ?
H242a C242 H242b . . . 108.1 ?
H242a C242 H242c . . . 108.0 ?
H242b C242 H242c . . . 108.1 ?
Cd1 O1 S1 . . . 132.6(2) ?
Cd1 O1 S1' . . . 133.8(5) ?
O1 S1 C101 . . . 108.2(3) ?
O1 S1 C102 . . . 105.9(3) ?
C101 S1 C102 . . . 98.2(3) ?
O1 S1' C101 . . . 117.8(8) ?
O1 S1' C102 . . . 110.9(7) ?
C101 S1' C102 . . . 112.7(10) ?
S1 C101 H101a . . . 111.1 ?
S1 C101 H101b . . . 110.6 ?
S1 C101 H101c . . . 110.1 ?
S1' C101 H101'a . . . 109.9 ?
S1' C101 H101'b . . . 111.5 ?
S1' C101 H101'c . . . 110.7 ?
H101a C101 H101b . . . 108.9 ?
H101a C101 H101c . . . 108.4 ?
H101b C101 H101c . . . 107.6 ?
H101'a C101 H101'b . . . 108.2 ?
H101'a C101 H101'c . . . 108.7 ?
H101'b C101 H101'c . . . 107.7 ?
S1 C102 H102a . . . 109.7 ?
S1 C102 H102b . . . 112.3 ?
S1 C102 H102c . . . 111.1 ?
S1' C102 H102'a . . . 111.2(7) ?
S1' C102 H102'b . . . 108.5(6) ?
S1' C102 H102'c . . . 110.0(8) ?
H102a C102 H102b . . . 107.7(7) ?
H102a C102 H102c . . . 106.0(5) ?
H102b C102 H102c . . . 109.7(7) ?
H102'a C102 H102'b . . . 109.9(8) ?
H102'a C102 H102'c . . . 111.1(6) ?
H102'b C102 H102'c . . . 106.0(6) ?

loop_
_geom_bond_atom_site_label_1
_geom_bond_atom_site_label_2
_geom_bond_site_symmetry_1
_geom_bond_site_symmetry_2
_geom_bond_distance
_geom_bond_publ_flag
Cd1 Br1 . . 2.5733(6) ?
Cd1 Br2 . . 2.6056(6) ?
Cd1 Br3 . . 2.5821(9) ?
Cd1 O21 . . 2.504(4) ?
Cd1 O1 . . 2.374(4) ?
Br1 Cu1 . . 3.0688(6) ?
Br2 Cu2 . . 2.8300(9) ?
Cu1 O11 . . 1.918(3) ?
Cu1 O21 . . 1.997(3) ?
Cu1 O11 . '7 566' 1.918(3) ?
Cu1 O21 . '7 566' 1.997(3) ?
Cu2 O11 . . 1.913(3) ?
Cu2 N14 . . 2.091(5) ?
Cu2 O21 . . 1.980(3) ?
Cu2 N24 . . 2.069(4) ?
O11 C12 . . 1.412(8) ?
C12 C13 . . 1.516(6) ?
C12 H12a . . .952 ?
C12 H12b . . .955 ?
C13 N14 . . 1.489(7) ?
C13 H13a . . .959 ?
C13 H13b . . .954 ?
N14 C141 . . 1.477(9) ?
N14 C142 . . 1.486(6) ?
C141 H141a . . .944 ?
C141 H141b . . .959 ?
C141 H141c . . .950 ?
C142 H142a . . .971 ?
C142 H142b . . .962 ?
C142 H142c . . .935 ?
O21 C22 . . 1.432(6) ?
C22 C23 . . 1.503(6) ?
C22 H22a . . .947 ?
C22 H22b . . .967 ?
C23 N24 . . 1.495(9) ?
C23 H23a . . .949 ?
C23 H23b . . .981 ?
N24 C241 . . 1.489(8) ?
N24 C242 . . 1.475(6) ?
C241 H241a . . .962 ?
C241 H241b . . .949 ?
C241 H241c . . .938 ?
C242 H242a . . .958 ?
C242 H242b . . .958 ?
C242 H242c . . .958 ?
O1 S1 . . 1.485(5) ?
O1 S1' . . 1.517(12) ?
S1 C101 . . 1.781(5) ?
S1 C102 . . 1.775(6) ?
S1' C101 . . 1.579(14) ?
S1' C102 . . 1.648(16) ?
C101 H101a . . .948 ?
C101 H101b . . .957 ?
C101 H101c . . .964 ?
C101 H101'a . . .951 ?
C101 H101'b . . .963 ?
C101 H101'c . . .957 ?
C102 H102a . . .983 ?
C102 H102b . . .938 ?
C102 H102c . . .958 ?
C102 H102'a . . .917 ?
C102 H102'b . . .978 ?
C102 H102'c . . .963 ?
